data_7155500
loop_
_publ_author_name
'Maezono, Shizuka Mei Bautista'
'Poudel, Tej Narayan'
'Lee, Yong Rok'

_publ_section_title
;
 One-pot construction of sterically challenging and diverse
 polyarylphenols via transition-metal-free benzannulation and their potent
 in vitro antioxidant activity.
;
_journal_issue 9
_journal_name_full 'Organic &amp; biomolecular chemistry'
_journal_page_first 2052
_journal_page_last 2062
_journal_paper_doi 10.1039/c7ob00078b
_journal_volume 15
_journal_year 2017
_chemical_formula_moiety 'C25 H20 O2'
_chemical_formula_sum 'C25 H20 O2'
_chemical_formula_weight 352.41
_chemical_melting_point 434
_chemical_name_systematic '2-Methoxy-4'-phenyl-[1,1':2',1''-terphenyl]-3'-ol (9d)'
_space_group_crystal_system triclinic
_space_group_IT_number 2
_space_group_name_Hall '-P 1'
_space_group_name_H-M_alt 'P -1'
_symmetry_space_group_name_Hall '-P 1'
_symmetry_space_group_name_H-M 'P -1'
_atom_sites_solution_hydrogens geom
_audit_creation_method SHELXL-2014/7
_audit_update_record
;
2017-01-10 deposited with the CCDC.
2017-02-13 downloaded from the CCDC.
;
_cell_angle_alpha 100.114(4)
_cell_angle_beta 114.210(4)
_cell_angle_gamma 102.160(4)
_cell_formula_units_Z 2
_cell_length_a 9.5607(9)
_cell_length_b 10.2840(10)
_cell_length_c 10.9413(10)
_cell_measurement_reflns_used 9875
_cell_measurement_temperature 223(2)
_cell_measurement_theta_max 27.95
_cell_measurement_theta_min 2.46
_cell_volume 916.80(16)
_computing_cell_refinement 'Bruker SAINT'
_computing_data_collection 'Bruker APEX2'
_computing_data_reduction 'Bruker SAINT'
_computing_molecular_graphics 'Bruker SHELXTL'
_computing_publication_material 'Bruker SHELXTL'
_computing_structure_refinement 'SHELXL-2014/7 (Sheldrick, 2014)'
_computing_structure_solution 'Bruker SHELXTL'
_diffrn_ambient_temperature 223(2)
_diffrn_measured_fraction_theta_full 0.998
_diffrn_measured_fraction_theta_max 0.995
_diffrn_measurement_device_type 'PHOTON 100 CMOS'
_diffrn_measurement_method '\f and \w scans'
_diffrn_radiation_type MoK\a
_diffrn_radiation_wavelength 0.71073
_diffrn_reflns_av_R_equivalents 0.0425
_diffrn_reflns_av_unetI/netI 0.0195
_diffrn_reflns_Laue_measured_fraction_full 0.998
_diffrn_reflns_Laue_measured_fraction_max 0.995
_diffrn_reflns_limit_h_max 12
_diffrn_reflns_limit_h_min -12
_diffrn_reflns_limit_k_max 13
_diffrn_reflns_limit_k_min -13
_diffrn_reflns_limit_l_max 14
_diffrn_reflns_limit_l_min -14
_diffrn_reflns_number 54615
_diffrn_reflns_point_group_measured_fraction_full 0.998
_diffrn_reflns_point_group_measured_fraction_max 0.995
_diffrn_reflns_theta_full 25.242
_diffrn_reflns_theta_max 28.413
_diffrn_reflns_theta_min 2.119
_exptl_absorpt_coefficient_mu 0.080
_exptl_absorpt_correction_T_max 0.7457
_exptl_absorpt_correction_T_min 0.6991
_exptl_absorpt_correction_type multi-scan
_exptl_absorpt_process_details 'Bruker SADABS'
_exptl_crystal_colour colourless
_exptl_crystal_density_diffrn 1.277
_exptl_crystal_description Block
_exptl_crystal_F_000 372
_exptl_crystal_recrystallization_method 'Re-crystallisation from solvent: hexane/ethyl acetate'
_exptl_crystal_size_max 0.180
_exptl_crystal_size_mid 0.150
_exptl_crystal_size_min 0.100
_refine_diff_density_max 0.239
_refine_diff_density_min -0.190
_refine_diff_density_rms 0.038
_refine_ls_extinction_method none
_refine_ls_goodness_of_fit_ref 1.069
_refine_ls_hydrogen_treatment constr
_refine_ls_matrix_type full
_refine_ls_number_parameters 246
_refine_ls_number_reflns 4586
_refine_ls_number_restraints 0
_refine_ls_restrained_S_all 1.069
_refine_ls_R_factor_all 0.0621
_refine_ls_R_factor_gt 0.0429
_refine_ls_shift/su_max 0.000
_refine_ls_shift/su_mean 0.000
_refine_ls_structure_factor_coef Fsqd
_refine_ls_weighting_details 'w=1/[\s^2^(Fo^2^)+(0.0628P)^2^+0.1679P] where P=(Fo^2^+2Fc^2^)/3'
_refine_ls_weighting_scheme calc
_refine_ls_wR_factor_gt 0.1164
_refine_ls_wR_factor_ref 0.1258
_reflns_Friedel_coverage 0.000
_reflns_number_gt 3445
_reflns_number_total 4586
_reflns_threshold_expression 'I > 2\s(I)'
_cod_data_source_file c7ob00078b3.cif
_cod_data_source_block SM6f-285
_cod_depositor_comments
;
The following automatic conversions were performed:

'_exptl_absorpt_correction_type' value 'Multi-scan' changed to
'multi-scan' according to
/usr/data/users/saulius/crontab/automatic-downloads/rss-feeds/RSC/lib/dictionaries/cif_core.dic
dictionary named 'cif_core.dic' version 2.4.2 from 2011-04-26.

Automatic conversion script
Id: cif_fix_values 4268 2015-11-12 08:31:59Z antanas 

 Adding full bibliography for 7155500.cif.
;
_cod_original_cell_volume 916.80(15)
_cod_database_code 7155500
_shelx_shelxl_version_number 2014/7
_shelx_space_group_comment
; 
The symmetry employed for this shelxl refinement is uniquely defined 
by the following loop, which should always be used as a source of 
symmetry information in preference to the above space-group names. 
They are only intended as comments. 
;
_shelx_estimated_absorpt_t_min 0.986
_shelx_estimated_absorpt_t_max 0.992

loop_
_space_group_symop_operation_xyz
'x, y, z'
'-x, -y, -z'

loop_
_atom_site_label
_atom_site_type_symbol
_atom_site_fract_x
_atom_site_fract_y
_atom_site_fract_z
_atom_site_U_iso_or_equiv
_atom_site_adp_type
_atom_site_occupancy
_atom_site_site_symmetry_order
_atom_site_calc_flag
_atom_site_refinement_flags_posn
_atom_site_refinement_flags_adp
C1 C 0.71877(14) 0.28456(12) 0.04378(12) 0.0293(3) Uani 1 1 d . .
C2 C 0.75282(14) 0.18634(12) 0.11650(12) 0.0280(2) Uani 1 1 d . .
C3 C 0.80949(14) 0.08423(12) 0.06771(12) 0.0294(3) Uani 1 1 d . .
C4 C 0.83440(15) 0.08457(14) -0.04914(14) 0.0351(3) Uani 1 1 d . .
H4 H 0.8719 0.0159 -0.0824 0.042 Uiso 1 1 calc R U
C5 C 0.80448(15) 0.18474(14) -0.11638(14) 0.0346(3) Uani 1 1 d . .
H5 H 0.8256 0.1849 -0.1930 0.041 Uiso 1 1 calc R U
C6 C 0.74397(14) 0.28522(12) -0.07365(13) 0.0301(3) Uani 1 1 d . .
O1 O 0.65918(13) 0.38471(9) 0.08450(10) 0.0401(2) Uani 1 1 d . .
H1 H 0.6362 0.3689 0.1470 0.060 Uiso 1 1 calc R U
C7 C 0.72324(14) 0.19287(12) 0.24115(12) 0.0298(3) Uani 1 1 d . .
C8 C 0.80740(17) 0.30989(14) 0.35797(14) 0.0391(3) Uani 1 1 d . .
H8 H 0.8875 0.3826 0.3602 0.047 Uiso 1 1 calc R U
C9 C 0.77499(19) 0.32078(16) 0.47086(15) 0.0460(4) Uani 1 1 d . .
H9 H 0.8324 0.4009 0.5486 0.055 Uiso 1 1 calc R U
C10 C 0.65934(19) 0.21507(19) 0.46985(15) 0.0494(4) Uani 1 1 d . .
H10 H 0.6367 0.2230 0.5462 0.059 Uiso 1 1 calc R U
C11 C 0.57645(18) 0.09709(18) 0.35611(16) 0.0481(4) Uani 1 1 d . .
H11 H 0.4987 0.0238 0.3560 0.058 Uiso 1 1 calc R U
C12 C 0.60720(16) 0.08582(15) 0.24163(14) 0.0378(3) Uani 1 1 d . .
H12 H 0.5493 0.0055 0.1642 0.045 Uiso 1 1 calc R U
C13 C 0.83984(15) -0.02867(12) 0.13441(13) 0.0305(3) Uani 1 1 d . .
C14 C 0.96575(15) -0.00204(13) 0.26908(13) 0.0332(3) Uani 1 1 d . .
C15 C 0.99164(17) -0.11058(15) 0.32602(16) 0.0414(3) Uani 1 1 d . .
H15 H 1.0747 -0.0923 0.4172 0.050 Uiso 1 1 calc R U
C16 C 0.89410(19) -0.24604(15) 0.24747(17) 0.0453(4) Uani 1 1 d . .
H16 H 0.9115 -0.3193 0.2863 0.054 Uiso 1 1 calc R U
C17 C 0.77270(19) -0.27471(14) 0.11409(17) 0.0449(3) Uani 1 1 d . .
H17 H 0.7083 -0.3670 0.0610 0.054 Uiso 1 1 calc R U
C18 C 0.74619(17) -0.16570(14) 0.05857(15) 0.0388(3) Uani 1 1 d . .
H18 H 0.6627 -0.1851 -0.0327 0.047 Uiso 1 1 calc R U
O2 O 1.05942(12) 0.13430(10) 0.33592(10) 0.0466(3) Uani 1 1 d . .
C19 C 1.20806(19) 0.16216(19) 0.45682(16) 0.0551(4) Uani 1 1 d . .
H19A H 1.1875 0.1319 0.5287 0.083 Uiso 1 1 calc R U
H19B H 1.2651 0.2613 0.4915 0.083 Uiso 1 1 calc R U
H19C H 1.2734 0.1124 0.4331 0.083 Uiso 1 1 calc R U
C20 C 0.70713(15) 0.38991(13) -0.15022(12) 0.0308(3) Uani 1 1 d . .
C21 C 0.82694(17) 0.47907(14) -0.16503(13) 0.0374(3) Uani 1 1 d . .
H21 H 0.9316 0.4714 -0.1286 0.045 Uiso 1 1 calc R U
C22 C 0.7935(2) 0.57891(15) -0.23280(15) 0.0461(4) Uani 1 1 d . .
H22 H 0.8762 0.6405 -0.2394 0.055 Uiso 1 1 calc R U
C23 C 0.6391(2) 0.58803(16) -0.29059(16) 0.0504(4) Uani 1 1 d . .
H23 H 0.6163 0.6555 -0.3371 0.060 Uiso 1 1 calc R U
C24 C 0.51849(19) 0.49812(17) -0.28006(15) 0.0468(4) Uani 1 1 d . .
H24 H 0.4128 0.5031 -0.3212 0.056 Uiso 1 1 calc R U
C25 C 0.55197(17) 0.40061(15) -0.20934(14) 0.0387(3) Uani 1 1 d . .
H25 H 0.4692 0.3410 -0.2011 0.046 Uiso 1 1 calc R U

loop_
_atom_site_aniso_label
_atom_site_aniso_U_11
_atom_site_aniso_U_22
_atom_site_aniso_U_33
_atom_site_aniso_U_23
_atom_site_aniso_U_13
_atom_site_aniso_U_12
C1 0.0317(6) 0.0249(6) 0.0311(6) 0.0060(5) 0.0155(5) 0.0085(5)
C2 0.0292(6) 0.0262(6) 0.0277(6) 0.0070(5) 0.0133(5) 0.0078(5)
C3 0.0276(6) 0.0286(6) 0.0308(6) 0.0084(5) 0.0124(5) 0.0090(5)
C4 0.0363(6) 0.0384(7) 0.0374(7) 0.0115(5) 0.0201(6) 0.0180(5)
C5 0.0352(6) 0.0430(7) 0.0335(7) 0.0143(6) 0.0203(5) 0.0159(5)
C6 0.0288(6) 0.0304(6) 0.0302(6) 0.0100(5) 0.0135(5) 0.0074(5)
O1 0.0603(6) 0.0345(5) 0.0411(5) 0.0156(4) 0.0313(5) 0.0251(4)
C7 0.0328(6) 0.0318(6) 0.0291(6) 0.0113(5) 0.0151(5) 0.0150(5)
C8 0.0440(7) 0.0370(7) 0.0338(7) 0.0084(6) 0.0158(6) 0.0144(6)
C9 0.0555(9) 0.0532(9) 0.0286(7) 0.0085(6) 0.0161(6) 0.0259(7)
C10 0.0534(9) 0.0779(11) 0.0331(7) 0.0241(7) 0.0249(7) 0.0349(8)
C11 0.0440(8) 0.0659(10) 0.0446(8) 0.0262(8) 0.0260(7) 0.0175(7)
C12 0.0370(7) 0.0418(7) 0.0338(7) 0.0121(6) 0.0161(6) 0.0106(6)
C13 0.0331(6) 0.0303(6) 0.0351(6) 0.0113(5) 0.0192(5) 0.0148(5)
C14 0.0344(6) 0.0340(6) 0.0356(7) 0.0105(5) 0.0189(5) 0.0136(5)
C15 0.0444(7) 0.0495(8) 0.0437(8) 0.0229(6) 0.0242(6) 0.0251(6)
C16 0.0570(9) 0.0413(8) 0.0625(10) 0.0302(7) 0.0390(8) 0.0276(7)
C17 0.0521(8) 0.0300(7) 0.0596(9) 0.0135(6) 0.0314(8) 0.0149(6)
C18 0.0405(7) 0.0333(7) 0.0423(7) 0.0094(6) 0.0189(6) 0.0135(6)
O2 0.0406(5) 0.0393(5) 0.0422(6) 0.0086(4) 0.0063(4) 0.0083(4)
C19 0.0399(8) 0.0693(11) 0.0382(8) 0.0145(7) 0.0090(7) 0.0029(7)
C20 0.0364(6) 0.0303(6) 0.0254(6) 0.0073(5) 0.0144(5) 0.0102(5)
C21 0.0387(7) 0.0390(7) 0.0317(7) 0.0109(5) 0.0159(6) 0.0077(5)
C22 0.0614(9) 0.0381(7) 0.0420(8) 0.0161(6) 0.0282(7) 0.0097(7)
C23 0.0791(11) 0.0443(8) 0.0427(8) 0.0234(7) 0.0322(8) 0.0313(8)
C24 0.0532(9) 0.0571(9) 0.0393(8) 0.0196(7) 0.0210(7) 0.0317(7)
C25 0.0387(7) 0.0437(8) 0.0365(7) 0.0137(6) 0.0184(6) 0.0147(6)

loop_
_atom_type_symbol
_atom_type_description
_atom_type_scat_dispersion_real
_atom_type_scat_dispersion_imag
_atom_type_scat_source
C C 0.0033 0.0016 'International Tables Vol C Tables 4.2.6.8 and 6.1.1.4'
H H 0.0000 0.0000 'International Tables Vol C Tables 4.2.6.8 and 6.1.1.4'
O O 0.0106 0.0060 'International Tables Vol C Tables 4.2.6.8 and 6.1.1.4'

loop_
_geom_angle_atom_site_label_1
_geom_angle_atom_site_label_2
_geom_angle_atom_site_label_3
_geom_angle
O1 C1 C6 116.81(10)
O1 C1 C2 121.40(10)
C6 C1 C2 121.79(11)
C3 C2 C1 118.79(10)
C3 C2 C7 122.62(10)
C1 C2 C7 118.57(10)
C4 C3 C2 119.49(11)
C4 C3 C13 118.41(11)
C2 C3 C13 122.07(10)
C5 C4 C3 120.60(11)
C5 C4 H4 119.7
C3 C4 H4 119.7
C4 C5 C6 121.62(11)
C4 C5 H5 119.2
C6 C5 H5 119.2
C5 C6 C1 117.66(11)
C5 C6 C20 121.01(11)
C1 C6 C20 121.32(11)
C1 O1 H1 109.5
C12 C7 C8 118.27(12)
C12 C7 C2 121.33(11)
C8 C7 C2 120.34(11)
C9 C8 C7 121.02(13)
C9 C8 H8 119.5
C7 C8 H8 119.5
C10 C9 C8 120.26(14)
C10 C9 H9 119.9
C8 C9 H9 119.9
C9 C10 C11 119.65(13)
C9 C10 H10 120.2
C11 C10 H10 120.2
C10 C11 C12 120.46(14)
C10 C11 H11 119.8
C12 C11 H11 119.8
C11 C12 C7 120.32(13)
C11 C12 H12 119.8
C7 C12 H12 119.8
C18 C13 C14 118.35(11)
C18 C13 C3 119.36(12)
C14 C13 C3 122.20(11)
O2 C14 C15 123.98(12)
O2 C14 C13 115.72(11)
C15 C14 C13 120.29(12)
C16 C15 C14 119.59(13)
C16 C15 H15 120.2
C14 C15 H15 120.2
C17 C16 C15 121.03(13)
C17 C16 H16 119.5
C15 C16 H16 119.5
C16 C17 C18 119.07(13)
C16 C17 H17 120.5
C18 C17 H17 120.5
C17 C18 C13 121.63(13)
C17 C18 H18 119.2
C13 C18 H18 119.2
C14 O2 C19 117.43(12)
O2 C19 H19A 109.5
O2 C19 H19B 109.5
H19A C19 H19B 109.5
O2 C19 H19C 109.5
H19A C19 H19C 109.5
H19B C19 H19C 109.5
C25 C20 C21 118.35(12)
C25 C20 C6 120.83(11)
C21 C20 C6 120.81(11)
C22 C21 C20 120.72(13)
C22 C21 H21 119.6
C20 C21 H21 119.6
C23 C22 C21 120.06(13)
C23 C22 H22 120.0
C21 C22 H22 120.0
C24 C23 C22 119.83(13)
C24 C23 H23 120.1
C22 C23 H23 120.1
C23 C24 C25 120.38(14)
C23 C24 H24 119.8
C25 C24 H24 119.8
C24 C25 C20 120.60(13)
C24 C25 H25 119.7
C20 C25 H25 119.7

loop_
_geom_bond_atom_site_label_1
_geom_bond_atom_site_label_2
_geom_bond_distance
C1 O1 1.3705(14)
C1 C6 1.4019(16)
C1 C2 1.4027(16)
C2 C3 1.4005(16)
C2 C7 1.4955(16)
C3 C4 1.3936(17)
C3 C13 1.4935(16)
C4 C5 1.3790(18)
C4 H4 0.9400
C5 C6 1.3875(17)
C5 H5 0.9400
C6 C20 1.4898(16)
O1 H1 0.8300
C7 C12 1.3911(18)
C7 C8 1.3921(18)
C8 C9 1.3835(19)
C8 H8 0.9400
C9 C10 1.373(2)
C9 H9 0.9400
C10 C11 1.380(2)
C10 H10 0.9400
C11 C12 1.3907(19)
C11 H11 0.9400
C12 H12 0.9400
C13 C18 1.3873(18)
C13 C14 1.4000(18)
C14 O2 1.3699(16)
C14 C15 1.3891(18)
C15 C16 1.387(2)
C15 H15 0.9400
C16 C17 1.371(2)
C16 H16 0.9400
C17 C18 1.3866(19)
C17 H17 0.9400
C18 H18 0.9400
O2 C19 1.4161(18)
C19 H19A 0.9700
C19 H19B 0.9700
C19 H19C 0.9700
C20 C25 1.3921(18)
C20 C21 1.3932(17)
C21 C22 1.3847(19)
C21 H21 0.9400
C22 C23 1.379(2)
C22 H22 0.9400
C23 C24 1.377(2)
C23 H23 0.9400
C24 C25 1.3825(19)
C24 H24 0.9400
C25 H25 0.9400

loop_
_geom_torsion_atom_site_label_1
_geom_torsion_atom_site_label_2
_geom_torsion_atom_site_label_3
_geom_torsion_atom_site_label_4
_geom_torsion
O1 C1 C2 C3 178.34(11)
C6 C1 C2 C3 -1.70(17)
O1 C1 C2 C7 -0.20(17)
C6 C1 C2 C7 179.77(11)
C1 C2 C3 C4 1.57(17)
C7 C2 C3 C4 -179.97(11)
C1 C2 C3 C13 -176.56(11)
C7 C2 C3 C13 1.91(18)
C2 C3 C4 C5 0.31(18)
C13 C3 C4 C5 178.50(12)
C3 C4 C5 C6 -2.2(2)
C4 C5 C6 C1 2.00(19)
C4 C5 C6 C20 -177.96(12)
O1 C1 C6 C5 179.91(11)
C2 C1 C6 C5 -0.06(17)
O1 C1 C6 C20 -0.13(17)
C2 C1 C6 C20 179.90(11)
C3 C2 C7 C12 -63.18(16)
C1 C2 C7 C12 115.29(13)
C3 C2 C7 C8 119.50(13)
C1 C2 C7 C8 -62.03(16)
C12 C7 C8 C9 -1.02(19)
C2 C7 C8 C9 176.37(12)
C7 C8 C9 C10 0.5(2)
C8 C9 C10 C11 0.6(2)
C9 C10 C11 C12 -1.2(2)
C10 C11 C12 C7 0.7(2)
C8 C7 C12 C11 0.42(19)
C2 C7 C12 C11 -176.95(12)
C4 C3 C13 C18 -63.52(16)
C2 C3 C13 C18 114.62(14)
C4 C3 C13 C14 113.04(13)
C2 C3 C13 C14 -68.81(16)
C18 C13 C14 O2 176.63(11)
C3 C13 C14 O2 0.03(17)
C18 C13 C14 C15 -2.12(18)
C3 C13 C14 C15 -178.72(11)
O2 C14 C15 C16 -177.26(12)
C13 C14 C15 C16 1.38(19)
C14 C15 C16 C17 0.2(2)
C15 C16 C17 C18 -1.1(2)
C16 C17 C18 C13 0.3(2)
C14 C13 C18 C17 1.30(19)
C3 C13 C18 C17 178.00(12)
C15 C14 O2 C19 12.71(19)
C13 C14 O2 C19 -165.98(12)
C5 C6 C20 C25 121.14(14)
C1 C6 C20 C25 -58.82(16)
C5 C6 C20 C21 -58.53(17)
C1 C6 C20 C21 121.51(13)
C25 C20 C21 C22 2.15(19)
C6 C20 C21 C22 -178.17(12)
C20 C21 C22 C23 -2.1(2)
C21 C22 C23 C24 0.4(2)
C22 C23 C24 C25 1.4(2)
C23 C24 C25 C20 -1.3(2)
C21 C20 C25 C24 -0.44(19)
C6 C20 C25 C24 179.88(12)
